data_7212783
loop_
_publ_author_name
'Tan, Hua-Qiao'
'Chen, Wei-Lin'
'Liu, Ding'
'Li, Yang-Guang'
'Wang, En-Bo'

_publ_section_title
;
 Spontaneous resolution of a new diphosphonate-functionalized
 polyoxomolybdate
;
_journal_issue 12
_journal_name_full CrystEngComm
_journal_page_first 4017
_journal_paper_doi 10.1039/c0ce00104j
_journal_volume 12
_journal_year 2010
_chemical_formula_sum 'C8 H62 Mo6 N8 O40 P4'
_chemical_formula_weight 1610.18
_chemical_name_systematic
;
?
;
_space_group_IT_number 18
_symmetry_cell_setting orthorhombic
_symmetry_space_group_name_Hall 'P 2 2ab'
_symmetry_space_group_name_H-M 'P 21 21 2'
_atom_sites_solution_hydrogens none
_atom_sites_solution_primary direct
_atom_sites_solution_secondary difmap
_audit_creation_method SHELXL-97
_cell_angle_alpha 90.00
_cell_angle_beta 90.00
_cell_angle_gamma 90.00
_cell_formula_units_Z 2
_cell_length_a 14.626(3)
_cell_length_b 17.129(3)
_cell_length_c 9.6840(19)
_cell_measurement_reflns_used 5552
_cell_measurement_temperature 293(2)
_cell_measurement_theta_max 27.46
_cell_measurement_theta_min 3.03
_cell_volume 2426.1(8)
_computing_structure_refinement 'SHELXL-97 (Sheldrick, 1997)'
_computing_structure_solution 'SHELXS-97 (Sheldrick, 1990)'
_diffrn_ambient_temperature 293(2)
_diffrn_detector_area_resol_mean 0.01
_diffrn_measured_fraction_theta_full 0.997
_diffrn_measured_fraction_theta_max 0.997
_diffrn_measurement_device_type 'Rigaku R-AXIS RAPID IP'
_diffrn_measurement_method Oscillation
_diffrn_radiation_monochromator graphite
_diffrn_radiation_source 'fine-focus sealed tube'
_diffrn_radiation_type MoK\a
_diffrn_radiation_wavelength 0.71073
_diffrn_reflns_av_R_equivalents 0.0745
_diffrn_reflns_av_sigmaI/netI 0.0632
_diffrn_reflns_limit_h_max 18
_diffrn_reflns_limit_h_min -17
_diffrn_reflns_limit_k_max 22
_diffrn_reflns_limit_k_min -22
_diffrn_reflns_limit_l_max 12
_diffrn_reflns_limit_l_min -12
_diffrn_reflns_number 23743
_diffrn_reflns_theta_full 27.46
_diffrn_reflns_theta_max 27.46
_diffrn_reflns_theta_min 3.03
_diffrn_standards_decay_% none
_diffrn_standards_interval_count 0
_diffrn_standards_interval_time 0
_diffrn_standards_number 0
_exptl_absorpt_coefficient_mu 1.750
_exptl_absorpt_correction_T_max 0.717
_exptl_absorpt_correction_T_min 0.630
_exptl_absorpt_correction_type multi-scan
_exptl_absorpt_process_details 'ABSCOR by T.Higashi 8 March, 1995'
_exptl_crystal_colour red
_exptl_crystal_density_diffrn 2.204
_exptl_crystal_density_method 'not measured'
_exptl_crystal_description block
_exptl_crystal_F_000 1596
_exptl_crystal_size_max 0.27
_exptl_crystal_size_mid 0.23
_exptl_crystal_size_min 0.19
_refine_diff_density_max 2.003
_refine_diff_density_min -0.789
_refine_diff_density_rms 0.170
_refine_ls_abs_structure_details 'Flack H D (1983), Acta Cryst. A39, 876-881'
_refine_ls_abs_structure_Flack 0.02(6)
_refine_ls_extinction_method SHELXL
_refine_ls_goodness_of_fit_ref 0.996
_refine_ls_hydrogen_treatment none
_refine_ls_matrix_type full
_refine_ls_number_parameters 324
_refine_ls_number_reflns 5552
_refine_ls_number_restraints 19
_refine_ls_restrained_S_all 1.000
_refine_ls_R_factor_all 0.0555
_refine_ls_R_factor_gt 0.0459
_refine_ls_shift/su_max 0.001
_refine_ls_shift/su_mean 0.000
_refine_ls_structure_factor_coef Fsqd
_refine_ls_weighting_details 'calc w=1/[\s^2^(Fo^2^)+(0.0699P)^2^+5.4064P] where P=(Fo^2^+2Fc^2^)/3'
_refine_ls_weighting_scheme calc
_refine_ls_wR_factor_gt 0.1117
_refine_ls_wR_factor_ref 0.1175
_reflns_number_gt 4908
_reflns_number_total 5552
_reflns_threshold_expression >2sigma(I)
_cod_data_source_file c0ce00104j.txt
_cod_data_source_block 1b
_cod_original_cell_volume 2426.2(8)
_cod_original_sg_symbol_H-M P2(1)2(1)2
_cod_database_code 7212783

loop_
_symmetry_equiv_pos_as_xyz
'x, y, z'
'-x, -y, z'
'-x+1/2, y+1/2, -z'
'x+1/2, -y+1/2, -z'

loop_
_atom_site_label
_atom_site_type_symbol
_atom_site_fract_x
_atom_site_fract_y
_atom_site_fract_z
_atom_site_U_iso_or_equiv
_atom_site_adp_type
_atom_site_occupancy
_atom_site_symmetry_multiplicity
_atom_site_calc_flag
_atom_site_refinement_flags
_atom_site_disorder_assembly
_atom_site_disorder_group
Mo1 Mo 0.38297(4) 0.90927(3) -0.39667(6) 0.01613(14) Uani 1 1 d . . .
Mo2 Mo 0.43177(4) 0.95297(3) -0.01551(6) 0.01155(13) Uani 1 1 d . . .
Mo3 Mo 0.20842(5) 0.79598(4) -0.38671(8) 0.02556(17) Uani 1 1 d . . .
P2 P 0.34584(12) 0.78058(10) -0.1195(2) 0.0149(3) Uani 1 1 d . . .
P1 P 0.21918(12) 0.92025(10) -0.1321(2) 0.0159(4) Uani 1 1 d . . .
O15 O 0.4384(3) 1.0653(3) -0.0387(5) 0.0141(10) Uani 1 1 d . . .
O14 O 0.4162(3) 0.9432(3) 0.1571(5) 0.0170(10) Uani 1 1 d . . .
O13 O 0.1234(3) 0.9483(3) -0.1076(6) 0.0238(11) Uani 1 1 d . . .
O12 O 0.4134(3) 0.8305(3) -0.0376(5) 0.0165(10) Uani 1 1 d . . .
O11 O 0.4247(3) 0.9430(3) -0.2363(5) 0.0171(10) Uani 1 1 d . . .
O10 O 0.3560(4) 0.6961(3) -0.0869(6) 0.0234(12) Uani 1 1 d . . .
O9 O 0.1749(4) 0.7785(3) -0.1918(6) 0.0196(11) Uani 1 1 d . . .
O8 O 0.4785(4) 0.8667(3) -0.4702(6) 0.0232(12) Uani 1 1 d . . .
O7 O 0.3514(4) 0.7941(3) -0.2782(6) 0.0187(11) Uani 1 1 d . . .
O6 O 0.3658(4) 0.9943(3) -0.4883(6) 0.0258(12) Uani 1 1 d . . .
O5 O 0.2410(3) 0.9185(3) -0.2888(6) 0.0198(11) Uani 1 1 d . . .
O4 O 0.2902(3) 0.9677(3) -0.0501(5) 0.0176(11) Uani 1 1 d . . .
O3 O 0.2906(4) 0.8460(3) -0.5053(6) 0.0267(12) Uani 1 1 d . . .
O2 O 0.2160(5) 0.7007(4) -0.4403(7) 0.0414(17) Uani 1 1 d . . .
C4 C 0.2307(5) 0.8163(4) -0.0873(8) 0.0150(14) Uani 1 1 d . . .
C3 C 0.1273(6) 0.7089(5) 0.2326(8) 0.0229(16) Uani 1 1 d . . .
H3A H 0.1476 0.7441 0.3048 0.027 Uiso 1 1 calc R . .
H3B H 0.0651 0.7228 0.2084 0.027 Uiso 1 1 calc R . .
C2 C 0.1883(5) 0.7184(4) 0.1068(8) 0.0221(15) Uani 1 1 d . . .
H2A H 0.2499 0.7018 0.1295 0.026 Uiso 1 1 calc R . .
H2B H 0.1660 0.6855 0.0327 0.026 Uiso 1 1 calc R . .
O1 O 0.1045(4) 0.8249(5) -0.4484(7) 0.0425(18) Uani 1 1 d . . .
C1 C 0.1903(5) 0.8020(4) 0.0589(8) 0.0218(16) Uani 1 1 d . . .
H1A H 0.2255 0.8322 0.1248 0.026 Uiso 1 1 calc R . .
H1B H 0.1283 0.8220 0.0604 0.026 Uiso 1 1 calc R . .
N1 N 0.1290(5) 0.6292(4) 0.2843(7) 0.0219(14) Uani 1 1 d . . .
H1C H 0.0929 0.6254 0.3579 0.033 Uiso 1 1 calc R . .
H1D H 0.1859 0.6165 0.3078 0.033 Uiso 1 1 calc R . .
H1E H 0.1093 0.5969 0.2188 0.033 Uiso 1 1 calc R . .
N4 N 0.2569(4) 0.5698(4) -0.1597(7) 0.0197(14) Uani 1 1 d D . .
H4D H 0.305(3) 0.608(3) -0.145(7) 0.030 Uiso 1 1 d D . .
H4C H 0.248(4) 0.541(3) -0.075(4) 0.030 Uiso 1 1 d D . .
H4B H 0.272(4) 0.536(3) -0.233(5) 0.030 Uiso 1 1 d D . .
H4A H 0.201(3) 0.598(3) -0.180(7) 0.030 Uiso 1 1 d D . .
O7W O 0.4103(5) 1.0973(4) -0.7054(7) 0.0407(16) Uani 1 1 d D . .
H7B H 0.435(6) 1.134(4) -0.660(10) 0.049 Uiso 1 1 d D . .
H7A H 0.357(3) 1.108(6) -0.733(11) 0.049 Uiso 1 1 d D . .
O6W O 0.3101(6) 0.5821(5) 0.3693(10) 0.063(2) Uani 1 1 d D . .
H6B H 0.356(5) 0.550(6) 0.376(14) 0.075 Uiso 1 1 d D . .
H6A H 0.267(6) 0.565(7) 0.423(12) 0.075 Uiso 1 1 d D . .
O5W O 0.1820(7) 0.9690(7) -0.6405(14) 0.090(4) Uani 1 1 d D . .
H5A H 0.154(8) 0.925(4) -0.65(2) 0.108 Uiso 1 1 d D . .
H5B H 0.240(2) 0.960(8) -0.63(2) 0.108 Uiso 1 1 d D . .
O4W O 0.4969(12) 0.7489(10) 0.1642(18) 0.058(4) Uiso 0.50 1 d P A 1
O4WA O 0.4150(11) 0.7816(10) 0.2676(17) 0.052(4) Uiso 0.50 1 d P B 2
N3 N 0.4216(9) 0.6740(7) -0.4502(14) 0.022(3) Uiso 0.50 1 d P C 1
N3A N 0.4108(14) 0.7115(12) -0.589(2) 0.058(5) Uiso 0.50 1 d P D 2
O2W O 0.0438(11) 0.9413(9) -0.5549(17) 0.053(4) Uiso 0.50 1 d P E 1
O2WA O -0.0001(10) 0.9487(9) -0.6818(16) 0.048(4) Uiso 0.50 1 d P F 2
N2 N 0.4525(9) 0.6327(8) 0.1530(14) 0.024(3) Uiso 0.50 1 d P G 1
N2A N 0.4672(11) 0.5711(9) -0.0312(17) 0.035(3) Uiso 0.50 1 d P H 2

loop_
_atom_site_aniso_label
_atom_site_aniso_U_11
_atom_site_aniso_U_22
_atom_site_aniso_U_33
_atom_site_aniso_U_23
_atom_site_aniso_U_13
_atom_site_aniso_U_12
Mo1 0.0181(3) 0.0175(3) 0.0127(3) -0.0001(2) 0.0011(2) -0.0073(2)
Mo2 0.0110(2) 0.0113(2) 0.0124(3) -0.0002(2) 0.0000(2) 0.0002(2)
Mo3 0.0290(4) 0.0299(3) 0.0178(3) -0.0031(3) 0.0004(3) -0.0175(3)
P2 0.0169(8) 0.0114(8) 0.0165(9) 0.0001(7) 0.0031(7) -0.0022(7)
P1 0.0127(8) 0.0155(8) 0.0194(9) 0.0004(7) -0.0020(7) -0.0010(7)
O15 0.008(2) 0.014(2) 0.020(3) -0.0012(18) -0.0025(19) 0.0023(19)
O14 0.015(2) 0.021(3) 0.016(2) -0.0017(19) -0.0018(18) 0.000(2)
O13 0.017(2) 0.022(2) 0.033(3) 0.001(3) -0.005(2) 0.001(2)
O12 0.019(3) 0.012(2) 0.018(3) 0.0029(19) -0.001(2) -0.0011(19)
O11 0.022(2) 0.015(2) 0.015(2) -0.0042(18) 0.003(2) -0.008(2)
O10 0.029(3) 0.011(2) 0.030(3) 0.001(2) 0.004(2) 0.000(2)
O9 0.022(3) 0.018(3) 0.018(3) -0.002(2) 0.003(2) -0.011(2)
O8 0.024(3) 0.027(3) 0.019(3) -0.004(2) 0.002(2) -0.005(2)
O7 0.022(3) 0.017(2) 0.017(3) -0.002(2) 0.006(2) -0.003(2)
O6 0.034(3) 0.025(3) 0.019(3) 0.008(2) -0.004(2) -0.006(2)
O5 0.020(2) 0.022(3) 0.018(3) 0.002(2) -0.005(2) -0.005(2)
O4 0.015(2) 0.014(2) 0.024(3) -0.0042(19) -0.002(2) 0.003(2)
O3 0.033(3) 0.031(3) 0.017(3) 0.001(2) -0.005(3) -0.015(3)
O2 0.059(4) 0.032(3) 0.033(4) -0.009(3) 0.018(3) -0.027(3)
C4 0.013(3) 0.016(3) 0.016(4) -0.005(3) -0.001(3) -0.003(3)
C3 0.024(4) 0.029(4) 0.015(4) 0.001(3) 0.002(3) -0.008(3)
C2 0.030(4) 0.021(3) 0.015(3) 0.003(3) 0.008(3) -0.004(3)
O1 0.032(3) 0.072(5) 0.024(3) 0.007(3) -0.009(3) -0.030(4)
C1 0.024(4) 0.016(3) 0.026(4) 0.002(3) 0.008(3) -0.002(3)
N1 0.023(3) 0.030(3) 0.013(3) 0.001(3) -0.003(3) -0.009(3)
N4 0.013(3) 0.015(3) 0.031(4) 0.010(2) -0.009(3) -0.009(2)
O7W 0.040(4) 0.047(4) 0.035(4) -0.011(3) -0.006(3) -0.004(3)
O6W 0.054(5) 0.070(6) 0.063(6) -0.007(5) -0.014(4) -0.008(5)
O5W 0.060(6) 0.121(10) 0.089(8) 0.045(8) -0.007(6) 0.013(6)

loop_
_atom_type_symbol
_atom_type_description
_atom_type_scat_dispersion_real
_atom_type_scat_dispersion_imag
_atom_type_scat_source
C C 0.0033 0.0016 'International Tables Vol C Tables 4.2.6.8 and 6.1.1.4'
H H 0.0000 0.0000 'International Tables Vol C Tables 4.2.6.8 and 6.1.1.4'
O O 0.0106 0.0060 'International Tables Vol C Tables 4.2.6.8 and 6.1.1.4'
Mo Mo -1.6832 0.6857 'International Tables Vol C Tables 4.2.6.8 and 6.1.1.4'
N N 0.0061 0.0033 'International Tables Vol C Tables 4.2.6.8 and 6.1.1.4'
P P 0.1023 0.0942 'International Tables Vol C Tables 4.2.6.8 and 6.1.1.4'

loop_
_geom_angle_atom_site_label_1
_geom_angle_atom_site_label_2
_geom_angle_atom_site_label_3
_geom_angle
_geom_angle_site_symmetry_1
_geom_angle_site_symmetry_3
O6 Mo1 O8 105.2(3) . .
O6 Mo1 O11 103.1(3) . .
O8 Mo1 O11 102.8(3) . .
O6 Mo1 O3 95.0(2) . .
O8 Mo1 O3 95.7(3) . .
O11 Mo1 O3 149.5(2) . .
O6 Mo1 O7 160.2(2) . .
O8 Mo1 O7 90.3(2) . .
O11 Mo1 O7 85.0(2) . .
O3 Mo1 O7 70.8(2) . .
O6 Mo1 O5 92.5(2) . .
O8 Mo1 O5 158.9(2) . .
O11 Mo1 O5 83.8(2) . .
O3 Mo1 O5 71.0(2) . .
O7 Mo1 O5 70.10(19) . .
O6 Mo1 Mo3 114.26(19) . .
O8 Mo1 Mo3 113.57(18) . .
O11 Mo1 Mo3 116.51(16) . .
O3 Mo1 Mo3 33.04(16) . .
O7 Mo1 Mo3 46.76(14) . .
O5 Mo1 Mo3 47.01(13) . .
O14 Mo2 O15 103.3(2) . 2_675
O14 Mo2 O15 102.6(2) . .
O15 Mo2 O15 95.59(18) 2_675 .
O14 Mo2 O4 92.1(2) . .
O15 Mo2 O4 164.0(2) 2_675 .
O15 Mo2 O4 84.96(19) . .
O14 Mo2 O12 89.1(2) . .
O15 Mo2 O12 87.32(19) 2_675 .
O15 Mo2 O12 166.8(2) . .
O4 Mo2 O12 88.74(19) . .
O14 Mo2 O11 165.3(2) . .
O15 Mo2 O11 85.4(2) 2_675 .
O15 Mo2 O11 88.0(2) . .
O4 Mo2 O11 78.7(2) . .
O12 Mo2 O11 79.36(19) . .
O14 Mo2 Mo2 99.58(16) . 2_675
O15 Mo2 Mo2 48.60(14) 2_675 2_675
O15 Mo2 Mo2 48.55(13) . 2_675
O4 Mo2 Mo2 133.44(14) . 2_675
O12 Mo2 Mo2 135.91(14) . 2_675
O11 Mo2 Mo2 95.02(13) . 2_675
O1 Mo3 O2 103.2(4) . .
O1 Mo3 O3 103.0(3) . .
O2 Mo3 O3 102.0(3) . .
O1 Mo3 O9 99.0(3) . .
O2 Mo3 O9 99.3(3) . .
O3 Mo3 O9 144.8(2) . .
O1 Mo3 O7 163.1(3) . .
O2 Mo3 O7 93.7(3) . .
O3 Mo3 O7 73.0(2) . .
O9 Mo3 O7 77.9(2) . .
O1 Mo3 O5 93.6(3) . .
O2 Mo3 O5 163.3(3) . .
O3 Mo3 O5 73.1(2) . .
O9 Mo3 O5 78.5(2) . .
O7 Mo3 O5 69.54(18) . .
O1 Mo3 Mo1 121.5(2) . .
O2 Mo3 Mo1 121.0(2) . .
O3 Mo3 Mo1 36.19(17) . .
O9 Mo3 Mo1 108.57(15) . .
O7 Mo3 Mo1 46.45(13) . .
O5 Mo3 Mo1 46.46(13) . .
O10 P2 O12 111.7(3) . .
O10 P2 O7 110.4(3) . .
O12 P2 O7 113.3(3) . .
O10 P2 C4 112.5(3) . .
O12 P2 C4 108.8(3) . .
O7 P2 C4 99.7(3) . .
O13 P1 O4 112.3(3) . .
O13 P1 O5 110.7(3) . .
O4 P1 O5 112.1(3) . .
O13 P1 C4 110.9(3) . .
O4 P1 C4 109.1(3) . .
O5 P1 C4 101.1(3) . .
Mo2 O15 Mo2 82.86(17) 2_675 .
P2 O12 Mo2 133.3(3) . .
Mo1 O11 Mo2 156.7(3) . .
C4 O9 Mo3 117.3(4) . .
P2 O7 Mo1 128.5(3) . .
P2 O7 Mo3 113.5(3) . .
Mo1 O7 Mo3 86.79(19) . .
P1 O5 Mo1 128.5(3) . .
P1 O5 Mo3 111.7(3) . .
Mo1 O5 Mo3 86.53(19) . .
P1 O4 Mo2 132.8(3) . .
Mo3 O3 Mo1 110.8(3) . .
O9 C4 C1 110.6(5) . .
O9 C4 P2 104.6(4) . .
C1 C4 P2 117.1(5) . .
O9 C4 P1 102.4(5) . .
C1 C4 P1 109.4(5) . .
P2 C4 P1 111.7(4) . .
N1 C3 C2 111.5(7) . .
N1 C3 H3A 109.3 . .
C2 C3 H3A 109.3 . .
N1 C3 H3B 109.3 . .
C2 C3 H3B 109.3 . .
H3A C3 H3B 108.0 . .
C1 C2 C3 111.2(7) . .
C1 C2 H2A 109.4 . .
C3 C2 H2A 109.4 . .
C1 C2 H2B 109.4 . .
C3 C2 H2B 109.4 . .
H2A C2 H2B 108.0 . .
C2 C1 C4 116.0(6) . .
C2 C1 H1A 108.3 . .
C4 C1 H1A 108.3 . .
C2 C1 H1B 108.3 . .
C4 C1 H1B 108.3 . .
H1A C1 H1B 107.4 . .
C3 N1 H1C 109.5 . .
C3 N1 H1D 109.5 . .
H1C N1 H1D 109.5 . .
C3 N1 H1E 109.5 . .
H1C N1 H1E 109.5 . .
H1D N1 H1E 109.5 . .
H4D N4 H4C 108(2) . .
H4D N4 H4B 111(2) . .
H4C N4 H4B 111(2) . .
H4D N4 H4A 108(2) . .
H4C N4 H4A 108(2) . .
H4B N4 H4A 110(2) . .
H7B O7W H7A 113(4) . .
H6B O6W H6A 107(3) . .
H5A O5W H5B 109(4) . .

loop_
_geom_bond_atom_site_label_1
_geom_bond_atom_site_label_2
_geom_bond_distance
_geom_bond_site_symmetry_2
Mo1 O6 1.724(5) .
Mo1 O8 1.730(6) .
Mo1 O11 1.766(5) .
Mo1 O3 2.026(5) .
Mo1 O7 2.329(5) .
Mo1 O5 2.330(5) .
Mo1 Mo3 3.2083(10) .
Mo2 O14 1.695(5) .
Mo2 O15 1.938(5) 2_675
Mo2 O15 1.939(5) .
Mo2 O4 2.113(5) .
Mo2 O12 2.126(5) .
Mo2 O11 2.147(5) .
Mo2 Mo2 2.5651(12) 2_675
Mo3 O1 1.707(7) .
Mo3 O2 1.716(6) .
Mo3 O3 1.871(6) .
Mo3 O9 1.973(5) .
Mo3 O7 2.341(6) .
Mo3 O5 2.351(5) .
P2 O10 1.488(5) .
P2 O12 1.529(5) .
P2 O7 1.556(6) .
P2 C4 1.819(7) .
P1 O13 1.500(5) .
P1 O4 1.539(5) .
P1 O5 1.551(6) .
P1 C4 1.841(7) .
O15 Mo2 1.938(5) 2_675
O9 C4 1.452(8) .
C4 C1 1.553(10) .
C3 N1 1.454(10) .
C3 C2 1.519(10) .
C3 H3A 0.9700 .
C3 H3B 0.9700 .
C2 C1 1.504(10) .
C2 H2A 0.9700 .
C2 H2B 0.9700 .
C1 H1A 0.9700 .
C1 H1B 0.9700 .
N1 H1C 0.8900 .
N1 H1D 0.8900 .
N1 H1E 0.8900 .
N4 H4D 0.962(18) .
N4 H4C 0.962(18) .
N4 H4B 0.943(17) .
N4 H4A 0.962(18) .
O7W H7B 0.85(2) .
O7W H7A 0.84(2) .
O6W H6B 0.87(2) .
O6W H6A 0.86(2) .
O5W H5A 0.85(2) .
O5W H5B 0.86(2) .
